data_1533370
loop_
_publ_author_name
'Chiari, G.'
'Giustetto, R.'
'Ricchiardi, G.'

_publ_section_title
;
 Crystal structure refinements of palygorskite and Maya Blue from
 molecular modelling and powder synchrotron diffraction
;
_journal_name_full 'European Journal of Mineralogy (1,1989-)'
_journal_page_first 21
_journal_page_last 33
_journal_volume 15
_journal_year 2003
_chemical_formula_sum 'C0.9072 H8.207 Al Mg N0.1134 O14.4334 Si4'
_chemical_name_systematic
;
(((Mg Al) (Si4 O10 (H2 O)2 (O H))) (H2 O)1.32) (C16 N2 O2 H10)0.0567
;
_space_group_IT_number 53
_symmetry_space_group_name_Hall '-P 2ab 2ab'
_symmetry_space_group_name_H-M 'P b m n'
_cell_angle_alpha 90
_cell_angle_beta 90
_cell_angle_gamma 90
_cell_formula_units_Z 12
_cell_length_a 12.709
_cell_length_b 17.896
_cell_length_c 15.775
_cell_volume 3587.870
_citation_journal_id_ASTM EJMIER
_cod_data_source_file Chiari_EJMIER_2003_339.cif
_cod_data_source_block C0.9072H8.207Al1Mg1N0.1134O14.4334Si4
_cod_original_cell_volume 3587.87
_cod_original_sg_symbol_Hall '-P 2ac 2 (z,x,y)'
_cod_original_formula_sum 'C0.9072 H8.207 Al1 Mg1 N0.1134 O14.4334 Si4'
_cod_database_code 1533370

loop_
_symmetry_equiv_pos_as_xyz
x,y,z
x+1/2,-y+1/2,-z
-x,y,-z
-x+1/2,-y+1/2,z
-x,-y,-z
-x-1/2,y-1/2,z
x,-y,z
x-1/2,y-1/2,-z

loop_
_atom_site_label
_atom_site_type_symbol
_atom_site_fract_x
_atom_site_fract_y
_atom_site_fract_z
_atom_site_occupancy
_atom_site_U_iso_or_equiv
Mg2 Mg+2 0 0.919 0.833 0.5 0.0
C4 C 0.0235 0.5806 0.2336 0.34 0.0
O27 O-2 0.5 0.9435 0 0.66 0.0
O7 O-2 0.092 0.849 0.441 1 0.0
O22 O-2 0.254 0.87 0.35 1 0.0
O10 O-2 0.399 0.752 0.29 1 0.0
Si1 Si+4 0.223 0.915 0.601 1 0.0
Mg1 Mg+2 0 0.919 0.5 0.5 0.0
O13 O-2 0.75 0 0.392 1 0.0
O26 O-2 0.5 0.8703 0.8333 0.66 0.0
Si5 Si+4 0.718 0.665 0.896 1 0.0
O16 O-2 0.25 0.75 0.439 1 0.0
C2 C 0.0088 0.5747 0.4009 0.17 0.0
O18 O-2 0.25 0.75 0.773 1 0.0
Mg3 Mg+2 0 0.842 0 0.5 0.0
C5 C 0.003 0.5375 0.16 0.34 0.0
Mg4 Mg+2 0 0.842 0.667 0.5 0.0
O12 O-2 0.399 0.752 0.956 1 0.0
Al1 Al+3 0 0.919 0.5 0.5 0.0
O17 O-2 0.75 0.75 0.894 1 0.0
O21 O-2 0.265 0.875 0.852 1 0.0
O4 O-2 0.095 0.912 0.595 1 0.0
O20 O-2 0.765 0.626 0.815 1 0.0
O11 O-2 0.399 0.752 0.625 1 0.0
O8 O-2 0.592 0.651 0.892 1 0.0
O28 O-2 0.5 0.9435 0.6667 0.66 0.0
N1 N 0.0087 0.4367 0.401 0.17 0.0
C3 C 0.0165 0.5436 0.3131 0.34 0.0
O23 O-2 0.754 0.63 0.984 1 0.0
O25 O-2 0.5 0.8703 0.5 0.66 0.0
O15 O-2 0.25 0.5 0.941 1 0.0
O9 O-2 0.092 0.849 0.775 1 0.0
O3 O-2 0.926 0 0.886 1 0.0
O29 O 0.0069 0.6413 0.4214 0.17 0.0
O14 O-2 0.75 0 0 1 0.0
O24 O-2 0.254 0.87 0.683 1 0.0
C1 C 0.004 0.5 0.4546 0.34 0.0
Si2 Si+4 0.723 0.585 0.733 1 0.0
Si3 Si+4 0.223 0.915 0.934 1 0.0
Si4 Si+4 0.218 0.835 0.437 1 0.0
O19 O-2 0.265 0.875 0.519 1 0.0
O1 O-2 0.926 0 0.218 1 0.0
Al4 Al+3 0 0.842 0.667 0.5 0.0
O6 O-2 0.095 0.912 0.928 1 0.0
O2 O-2 0.926 0 0.552 1 0.0
Si6 Si+4 0.218 0.835 0.771 1 0.0
Al3 Al+3 0 0.842 0 0.5 0.0
O5 O-2 0.595 0.588 0.739 1 0.0
Al2 Al+3 0 0.919 0.833 0.5 0.0
